data_4116050
loop_
_publ_author_name
'Hideki Ohtsu'
'Yuichi Shimazaki'
'Akira Odani'
'Osamu Yamauchi'
'Wasuke Mori'
'Shinobu Itoh'
'Shunichi Fukuzumi'

_publ_section_title
;
 Synthesis and Characterization of Imidazolate-Bridged Dinuclear Complexes
 as Active Site Models of Cu,Zn-SOD
;
_journal_name_full 'Journal of the American Chemical Society'
_journal_page_first 5733
_journal_page_last 5741
_journal_paper_doi 10.1021/ja994050j
_journal_volume 122
_journal_year 2000
_chemical_formula_sum 'C33 H49 Cl3 Cu2 N8 O18'
_chemical_formula_weight 1079.24
_space_group_IT_number 14
_symmetry_cell_setting monoclinic
_symmetry_Int_Tables_number 14
_symmetry_space_group_name_Hall '-P 2yn'
_symmetry_space_group_name_H-M 'P 1 21/n 1'
_cell_angle_alpha 90
_cell_angle_beta 97.84(2)
_cell_angle_gamma 90
_cell_formula_units_Z 4
_cell_length_a 9.843(2)
_cell_length_b 18.361(2)
_cell_length_c 25.111(3)
_cell_measurement_reflns_used 25
_cell_measurement_temperature 296.2
_cell_measurement_theta_max 24.3
_cell_measurement_theta_min 20.1
_cell_volume 4495.8(12)
_diffrn_ambient_temperature 296.2
_diffrn_measurement_device 'Rigaku AFC5R'
_diffrn_measurement_method \w-2\q
_diffrn_orient_matrix_UB_11 0.01469
_diffrn_orient_matrix_UB_12 0.04744
_diffrn_orient_matrix_UB_13 0.01950
_diffrn_orient_matrix_UB_21 0.04310
_diffrn_orient_matrix_UB_22 0.02049
_diffrn_orient_matrix_UB_23 -0.03058
_diffrn_orient_matrix_UB_31 -0.09189
_diffrn_orient_matrix_UB_32 0.01720
_diffrn_orient_matrix_UB_33 -0.01735
_diffrn_radiation_detector 'scintillation counter'
_diffrn_radiation_monochromator graphite
_diffrn_radiation_source 'Rigaku rotating anode'
_diffrn_radiation_type 'Cu K\a'
_diffrn_radiation_wavelength 1.5418
_diffrn_reflns_av_R_equivalents 0.038
_diffrn_reflns_av_sigmaI/netI 0.144
_diffrn_reflns_limit_h_max 10
_diffrn_reflns_limit_h_min 0
_diffrn_reflns_limit_k_max 22
_diffrn_reflns_limit_k_min 0
_diffrn_reflns_limit_l_max 29
_diffrn_reflns_limit_l_min -30
_diffrn_reflns_number 8603
_diffrn_reflns_reduction_process 'Lp corrections applied'
_diffrn_reflns_theta_max 68.10
_diffrn_reflns_theta_min 1.78
_diffrn_standards_decay_% 0.95
_diffrn_standards_interval_count 150
_diffrn_standards_number 3
_exptl_absorpt_coefficient_mu 3.442
_exptl_absorpt_correction_T_max 1.000
_exptl_absorpt_correction_T_min 0.870
_exptl_absorpt_correction_type '\DF (DIFABS; Walker & Stuart, 1983)'
_exptl_crystal_density_diffrn 1.486
_exptl_crystal_F_000 2004.00
_refine_diff_density_max 0.83
_refine_diff_density_min -0.81
_refine_ls_extinction_method none
_refine_ls_goodness_of_fit_all 1.135
_refine_ls_goodness_of_fit_obs 1.21(>2.0sigma(I))
_refine_ls_hydrogen_treatment noref
_refine_ls_matrix_type full
_refine_ls_number_constraints 0
_refine_ls_number_parameters 578
_refine_ls_number_reflns 7792
_refine_ls_number_restraints 0
_refine_ls_R_factor_all 0.1907
_refine_ls_R_factor_obs 0.0838(>2.0sigma(I))
_refine_ls_shift/esd_max 2.0700
_refine_ls_shift/esd_mean 0.1120
_refine_ls_structure_factor_coef F
_refine_ls_weighting_details 'w = 1/[\s^2^(Fo) + 0.00903|Fo|^2^]'
_refine_ls_weighting_scheme calc
_refine_ls_wR_factor_all 0.1865
_refine_ls_wR_factor_obs 0.1321(>2.0sigma(I))
_reflns_number_observed 7792
_reflns_number_total 8059
_reflns_observed_criterion >0.0sigma(I)
_cod_data_source_file ja994050j_2.cif
_cod_data_source_block '[Cu(Me4bdpi)(H2O)2](ClO4)3_4H2O'
_cod_depositor_comments
;
The following automatic conversions were performed:

'_refine_ls_weighting_scheme' value 'w = 1/[\s^2^(Fo) +
0.00903|Fo|^2^]' was changed to 'calc'. New tag
'_refine_ls_weighting_details' was created. The value of the new tag
was set to 'w = 1/[\s^2^(Fo) + 0.00903|Fo|^2^]'.

Automatic conversion script
Id: cif_fix_values 3143 2015-03-26 13:38:13Z robertas 
;
_cod_original_cell_volume 4495(1)
_cod_original_sg_symbol_H-M 'P 21/n '
_cod_original_formula_sum 'C33 H49 Cl3 Cu2 N8 O18 '
_cod_database_code 4116050

loop_
_symmetry_equiv_pos_as_xyz
x,y,z
1/2-x,1/2+y,1/2-z
-x,-y,-z
1/2+x,1/2-y,1/2+z

loop_
_atom_site_aniso_label
_atom_site_aniso_U_11
_atom_site_aniso_U_22
_atom_site_aniso_U_33
_atom_site_aniso_U_12
_atom_site_aniso_U_13
_atom_site_aniso_U_23
Cu(1) 0.084(1) 0.0421(7) 0.0549(8) -0.0097(6) 0.0143(7) 0.0012(6)
Cu(2) 0.096(1) 0.0437(7) 0.0499(8) -0.0001(7) 0.0131(7) 0.0014(6)
Cl(1) 0.097(2) 0.058(1) 0.075(2) 0.012(1) 0.000(1) -0.003(1)
Cl(2) 0.090(3) 0.091(2) 0.140(3) 0.004(2) 0.000(2) -0.030(2)
Cl(3) 0.158(4) 0.097(3) 0.097(3) 0.029(3) 0.018(2) 0.030(2)
O(1) 0.099(6) 0.050(3) 0.065(4) -0.021(3) 0.008(4) -0.006(3)
O(2) 0.159(8) 0.049(4) 0.067(5) -0.010(4) 0.008(5) -0.009(3)
O(3) 0.155(9) 0.074(5) 0.127(8) 0.011(6) 0.028(7) -0.035(5)
O(4) 0.20(1) 0.129(8) 0.076(6) 0.046(8) -0.009(6) 0.005(6)
O(5) 0.129(8) 0.099(6) 0.092(6) 0.040(6) -0.011(5) -0.019(5)
O(6) 0.099(8) 0.081(7) 0.37(2) -0.010(6) 0.06(1) 0.071(10)
O(7) 0.30(3) 0.10(1) 0.89(8) 0.04(1) 0.22(4) 0.03(2)
O(8) 0.29(3) 0.93(10) 0.21(2) -0.12(4) -0.01(2) -0.34(4)
O(9) 0.34(3) 0.29(2) 0.21(2) -0.22(2) 0.13(2) -0.11(2)
O(10) 0.23(2) 0.35(3) 0.26(2) 0.15(2) 0.13(2) 0.15(2)
O(11) 0.53(4) 0.11(1) 0.16(1) 0.06(2) 0.05(2) 0.049(9)
O(12) 0.23(2) 0.35(4) 0.45(4) 0.06(2) -0.13(3) 0.06(3)
O(13) 0.19(1) 0.140(10) 0.115(8) -0.006(9) 0.021(8) 0.045(7)
O(14) 0.47(4) 0.19(2) 0.19(2) 0.17(2) 0.15(2) 0.03(1)
O(15) 1.1(2) 1.0(2) 3.2(5) 0.7(1) 1.7(3) 1.5(2)
O(16) 0.17(1) 0.099(7) 0.16(1) 0.000(7) 0.021(8) 0.027(7)
O(17) 0.30(3) 0.27(3) 0.77(7) -0.13(2) -0.33(4) 0.29(4)
O(18) 0.71(8) 0.36(4) 0.37(5) -0.02(5) 0.03(5) -0.04(4)
N(1) 0.080(6) 0.041(3) 0.050(4) 0.000(4) 0.015(4) 0.009(3)
N(2) 0.094(7) 0.043(4) 0.055(4) -0.003(4) 0.001(4) 0.002(3)
N(3) 0.094(6) 0.043(4) 0.052(4) -0.013(4) 0.017(4) 0.002(3)
N(4) 0.090(6) 0.051(4) 0.047(4) -0.001(4) 0.016(4) 0.015(3)
N(5) 0.089(7) 0.067(5) 0.060(5) 0.003(5) 0.019(5) 0.007(4)
N(6) 0.081(6) 0.062(5) 0.074(6) 0.011(5) 0.006(5) -0.001(4)
N(7) 0.082(6) 0.049(4) 0.051(4) -0.011(4) 0.022(4) -0.001(3)
N(8) 0.101(7) 0.060(5) 0.040(4) 0.014(4) 0.001(4) 0.009(3)
C(1) 0.097(8) 0.039(4) 0.053(5) -0.012(5) 0.006(5) 0.000(4)
C(2) 0.092(7) 0.042(4) 0.037(4) -0.005(4) 0.019(4) 0.005(3)
C(3) 0.081(7) 0.044(5) 0.050(5) 0.002(4) -0.002(5) 0.000(4)
C(4) 0.103(8) 0.039(4) 0.060(5) -0.003(5) 0.024(5) 0.000(4)
C(5) 0.094(8) 0.050(5) 0.047(5) -0.017(5) 0.003(5) 0.007(4)
C(6) 0.114(10) 0.047(5) 0.077(7) 0.003(6) 0.050(7) 0.002(5)
C(7) 0.093(9) 0.067(6) 0.065(6) -0.008(6) 0.034(6) 0.016(5)
C(8) 0.12(1) 0.089(9) 0.10(1) 0.041(9) 0.054(9) 0.018(8)
C(9) 0.12(1) 0.12(1) 0.14(1) 0.02(1) 0.02(1) 0.04(1)
C(10) 0.08(1) 0.13(1) 0.12(1) 0.021(10) 0.015(8) 0.04(1)
C(11) 0.10(1) 0.077(8) 0.078(7) -0.018(7) 0.004(7) 0.015(6)
C(12) 0.10(1) 0.12(1) 0.10(1) -0.014(9) -0.001(8) 0.015(9)
C(13) 0.098(9) 0.062(6) 0.057(6) -0.005(6) 0.010(5) 0.012(5)
C(14) 0.093(9) 0.076(7) 0.058(6) -0.018(6) 0.008(6) 0.004(5)
C(15) 0.082(9) 0.094(9) 0.094(9) -0.014(8) 0.014(7) -0.007(7)
C(16) 0.079(10) 0.12(1) 0.12(1) -0.033(9) 0.022(8) -0.002(10)
C(17) 0.067(9) 0.104(10) 0.13(1) 0.003(7) 0.000(8) 0.002(9)
C(18) 0.10(1) 0.076(8) 0.11(1) 0.001(7) -0.005(8) -0.006(7)
C(19) 0.12(1) 0.071(8) 0.17(2) 0.024(8) -0.01(1) -0.005(9)
C(20) 0.096(8) 0.060(5) 0.053(5) -0.012(5) 0.019(5) -0.004(4)
C(21) 0.088(8) 0.072(6) 0.056(6) -0.015(6) 0.018(5) -0.010(5)
C(22) 0.12(1) 0.095(8) 0.051(6) -0.017(8) -0.001(6) 0.003(6)
C(23) 0.14(1) 0.12(1) 0.059(7) 0.01(1) 0.003(8) 0.009(8)
C(24) 0.13(1) 0.081(8) 0.047(6) -0.007(8) 0.012(6) 0.010(5)
C(25) 0.105(9) 0.058(6) 0.065(6) -0.001(6) 0.036(6) 0.012(5)
C(26) 0.14(1) 0.068(7) 0.079(7) -0.029(7) 0.040(8) 0.008(6)
C(27) 0.113(9) 0.049(5) 0.062(6) 0.001(6) 0.022(6) 0.010(5)
C(28) 0.067(6) 0.051(5) 0.053(5) -0.004(4) 0.003(4) 0.014(4)
C(29) 0.11(1) 0.071(7) 0.071(7) 0.011(7) -0.023(6) -0.007(6)
C(30) 0.13(1) 0.11(1) 0.067(7) 0.041(9) -0.005(7) 0.016(7)
C(31) 0.12(1) 0.088(8) 0.054(6) 0.014(8) -0.009(6) -0.017(6)
C(32) 0.078(8) 0.067(6) 0.068(6) -0.003(5) 0.009(5) 0.009(5)
C(33) 0.11(1) 0.086(8) 0.078(7) -0.002(7) 0.034(7) -0.019(6)

loop_
_atom_site_label
_atom_site_fract_x
_atom_site_fract_y
_atom_site_fract_z
_atom_site_U_iso_or_equiv
_atom_site_thermal_displace_type
_atom_site_calc_flag
_atom_site_occupancy
Cu(1) 0.3617(2) 0.21606(7) 0.89089(5) 0.0601(4) Uani d 1.00
Cu(2) 0.6117(2) 0.27847(7) 0.68642(5) 0.0630(4) Uani d 1.00
Cl(1) 0.6918(3) 0.0793(1) 0.8878(1) 0.0778(9) Uani d 1.00
Cl(2) 0.2394(4) 0.0308(2) 0.7295(2) 0.108(1) Uani d 1.00
Cl(3) -0.2226(6) 0.0239(2) 0.5655(2) 0.117(2) Uani d 1.00
O(1) 0.3414(8) 0.1118(3) 0.8689(3) 0.072(2) Uani d 1.00
O(2) 0.554(1) 0.1799(4) 0.6614(3) 0.092(3) Uani d 1.00
O(3) 0.695(1) 0.1481(5) 0.9120(4) 0.118(4) Uani d 1.00
O(4) 0.685(1) 0.0908(6) 0.8327(4) 0.137(4) Uani d 1.00
O(5) 0.808(1) 0.0380(5) 0.9065(4) 0.109(3) Uani d 1.00
O(6) 0.576(1) 0.0402(5) 0.8957(7) 0.180(6) Uani d 1.00
O(7) 0.236(3) 0.1021(10) 0.719(2) 0.42(2) Uani d 1.00
O(8) 0.259(3) 0.027(3) 0.7787(10) 0.48(2) Uani d 1.00
O(9) 0.123(2) 0.002(1) 0.7155(7) 0.27(1) Uani d 1.00
O(10) 0.336(2) 0.002(1) 0.7034(8) 0.27(1) Uani d 1.00
O(11) -0.184(3) 0.0948(8) 0.5670(7) 0.26(1) Uani d 1.00
O(12) -0.349(3) 0.040(2) 0.544(1) 0.36(2) Uani d 1.00
O(13) -0.216(1) -0.0080(7) 0.6166(5) 0.149(5) Uani d 1.00
O(14) -0.143(3) -0.010(1) 0.5351(7) 0.27(1) Uani d 1.00
O(15) 0.363(9) 0.076(4) 0.520(6) 0.0(1) Uani d 1.00
O(16) 0.610(1) 0.0418(6) 0.6954(5) 0.142(5) Uani d 1.00
O(17) 0.346(3) 0.141(2) 0.600(2) 0.49(2) Uani d 1.00
O(18) 0.161(5) 0.065(2) 0.576(2) 0.48(3) Uani d 1.00
N(1) 0.4313(9) 0.2481(4) 0.8249(3) 0.056(2) Uani d 1.00
N(2) 0.5516(10) 0.2651(4) 0.7576(3) 0.065(2) Uani d 1.00
N(3) 0.4113(9) 0.3185(4) 0.9167(3) 0.062(2) Uani d 1.00
N(4) 0.6323(9) 0.3845(4) 0.7103(3) 0.062(2) Uani d 1.00
N(5) 0.156(1) 0.2608(5) 0.8937(3) 0.071(3) Uani d 1.00
N(6) 0.8351(10) 0.2876(5) 0.6965(4) 0.073(3) Uani d 1.00
N(7) 0.4315(9) 0.1949(4) 0.9717(3) 0.060(2) Uani d 1.00
N(8) 0.5456(10) 0.3307(4) 0.6140(3) 0.068(3) Uani d 1.00
C(1) 0.479(1) 0.2184(5) 0.7818(4) 0.064(3) Uani d 1.00
C(2) 0.478(1) 0.3181(4) 0.8279(3) 0.056(3) Uani d 1.00
C(3) 0.554(1) 0.3305(5) 0.7871(4) 0.059(3) Uani d 1.00
C(4) 0.429(1) 0.3661(5) 0.8695(4) 0.066(3) Uani d 1.00
C(5) 0.635(1) 0.3892(5) 0.7686(4) 0.064(3) Uani d 1.00
C(6) 0.298(1) 0.3485(5) 0.9435(4) 0.076(4) Uani d 1.00
C(7) 0.160(1) 0.3268(6) 0.9161(4) 0.073(4) Uani d 1.00
C(8) 0.045(2) 0.3701(8) 0.9153(6) 0.099(5) Uani d 1.00
C(9) -0.077(2) 0.343(1) 0.8922(8) 0.125(7) Uani d 1.00
C(10) -0.085(2) 0.278(1) 0.8704(7) 0.109(6) Uani d 1.00
C(11) 0.030(2) 0.2355(7) 0.8710(5) 0.087(4) Uani d 1.00
C(12) 0.028(2) 0.1624(9) 0.8461(6) 0.108(5) Uani d 1.00
C(13) 0.764(1) 0.4112(6) 0.6931(4) 0.072(3) Uani d 1.00
C(14) 0.873(1) 0.3576(6) 0.7035(4) 0.076(4) Uani d 1.00
C(15) 1.007(1) 0.3771(8) 0.7175(5) 0.090(5) Uani d 1.00
C(16) 1.106(2) 0.3250(9) 0.7272(6) 0.107(6) Uani d 1.00
C(17) 1.068(1) 0.2525(8) 0.7191(6) 0.100(5) Uani d 1.00
C(18) 0.932(2) 0.2366(7) 0.7050(6) 0.097(5) Uani d 1.00
C(19) 0.883(2) 0.1589(7) 0.6960(8) 0.125(6) Uani d 1.00
C(20) 0.539(1) 0.3096(6) 0.9523(4) 0.069(3) Uani d 1.00
C(21) 0.523(1) 0.2477(6) 0.9905(4) 0.072(3) Uani d 1.00
C(22) 0.595(1) 0.2428(7) 1.0407(4) 0.090(4) Uani d 1.00
C(23) 0.574(2) 0.1851(9) 1.0731(5) 0.109(5) Uani d 1.00
C(24) 0.480(2) 0.1350(7) 1.0558(4) 0.087(4) Uani d 1.00
C(25) 0.410(1) 0.1389(6) 1.0047(4) 0.074(3) Uani d 1.00
C(26) 0.304(2) 0.0843(6) 0.9853(5) 0.094(4) Uani d 1.00
C(27) 0.510(1) 0.4211(5) 0.6815(4) 0.074(3) Uani d 1.00
C(28) 0.486(1) 0.3945(5) 0.6249(4) 0.057(3) Uani d 1.00
C(29) 0.412(1) 0.4357(6) 0.5852(5) 0.088(4) Uani d 1.00
C(30) 0.392(2) 0.4082(8) 0.5336(5) 0.105(5) Uani d 1.00
C(31) 0.455(2) 0.3464(7) 0.5233(4) 0.091(4) Uani d 1.00
C(32) 0.531(1) 0.3078(6) 0.5641(4) 0.071(3) Uani d 1.00
C(33) 0.613(1) 0.2422(7) 0.5515(5) 0.090(4) Uani d 1.00

loop_
_atom_type_symbol
_atom_type_oxidation_number
_atom_type_number_in_cell
_atom_type_scat_dispersion_real
_atom_type_scat_dispersion_imag
_atom_type_scat_source
Cu 0 8 -1.965 0.589
;International Tables for Crystallography
(1992, Vol. C, Tables 4.2.6.8 and 6.1.1.1)
;
O 0 60 0.049 0.032
;International Tables for Crystallography
(1992, Vol. C, Tables 4.2.6.8 and 6.1.1.1)
;
C 0 136 0.018 0.009
;International Tables for Crystallography
(1992, Vol. C, Tables 4.2.6.8 and 6.1.1.1)
;
H 0 48 0.000 0.000
;International Tables for Crystallography
(1992, Vol. C, Table 6.1.1.2)
;
N 0 32 0.031 0.018
;International Tables for Crystallography
(1992, Vol. C, Tables 4.2.6.8 and 6.1.1.1)
;
Cl 0 12 0.364 0.702
;International Tables for Crystallography
(1992, Vol. C, Tables 4.2.6.8 and 6.1.1.1)
;

loop_
_geom_angle_atom_site_label_1
_geom_angle_atom_site_label_2
_geom_angle_atom_site_label_3
_geom_angle
_geom_angle_site_symmetry_1
_geom_angle_site_symmetry_2
_geom_angle_site_symmetry_3
_geom_angle_publ_flag
O(1) Cu(1) N(1) 95.0(3) 1_555 1_555 1_555 yes
O(1) Cu(1) N(3) 171.7(4) 1_555 1_555 1_555 yes
O(1) Cu(1) N(5) 108.0(3) 1_555 1_555 1_555 yes
O(1) Cu(1) N(7) 95.6(3) 1_555 1_555 1_555 yes
N(1) Cu(1) N(3) 84.0(3) 1_555 1_555 1_555 yes
N(1) Cu(1) N(5) 110.1(3) 1_555 1_555 1_555 yes
N(1) Cu(1) N(7) 140.2(3) 1_555 1_555 1_555 yes
N(3) Cu(1) N(5) 80.0(4) 1_555 1_555 1_555 yes
N(3) Cu(1) N(7) 80.1(3) 1_555 1_555 1_555 yes
N(5) Cu(1) N(7) 102.8(3) 1_555 1_555 1_555 yes
O(2) Cu(2) N(2) 93.8(3) 1_555 1_555 1_555 yes
O(2) Cu(2) N(4) 169.2(4) 1_555 1_555 1_555 yes
O(2) Cu(2) N(6) 110.3(4) 1_555 1_555 1_555 yes
O(2) Cu(2) N(8) 96.0(3) 1_555 1_555 1_555 yes
N(2) Cu(2) N(4) 83.2(3) 1_555 1_555 1_555 yes
N(2) Cu(2) N(6) 109.0(4) 1_555 1_555 1_555 yes
N(2) Cu(2) N(8) 138.8(4) 1_555 1_555 1_555 yes
N(4) Cu(2) N(6) 80.5(3) 1_555 1_555 1_555 yes
N(4) Cu(2) N(8) 79.8(3) 1_555 1_555 1_555 yes
N(6) Cu(2) N(8) 104.8(3) 1_555 1_555 1_555 yes
O(3) Cl(1) O(4) 106.8(6) 1_555 1_555 1_555 yes
O(3) Cl(1) O(5) 112.0(6) 1_555 1_555 1_555 yes
O(3) Cl(1) O(6) 112.1(8) 1_555 1_555 1_555 yes
O(4) Cl(1) O(5) 109.8(6) 1_555 1_555 1_555 yes
O(4) Cl(1) O(6) 107.1(9) 1_555 1_555 1_555 yes
O(5) Cl(1) O(6) 108.7(7) 1_555 1_555 1_555 yes
O(7) Cl(2) O(8) 104(2) 1_555 1_555 1_555 yes
O(7) Cl(2) O(9) 110(1) 1_555 1_555 1_555 yes
O(7) Cl(2) O(10) 106(1) 1_555 1_555 1_555 yes
O(8) Cl(2) O(9) 105(1) 1_555 1_555 1_555 yes
O(8) Cl(2) O(10) 116(1) 1_555 1_555 1_555 yes
O(9) Cl(2) O(10) 112(1) 1_555 1_555 1_555 yes
O(11) Cl(3) O(12) 92(1) 1_555 1_555 1_555 yes
O(11) Cl(3) O(13) 113.4(10) 1_555 1_555 1_555 yes
O(11) Cl(3) O(14) 106(1) 1_555 1_555 1_555 yes
O(12) Cl(3) O(13) 113(1) 1_555 1_555 1_555 yes
O(12) Cl(3) O(14) 117(2) 1_555 1_555 1_555 yes
O(13) Cl(3) O(14) 112(1) 1_555 1_555 1_555 yes
Cu(1) N(1) C(1) 138.8(6) 1_555 1_555 1_555 yes
Cu(1) N(1) C(2) 112.9(6) 1_555 1_555 1_555 yes
C(1) N(1) C(2) 105.8(7) 1_555 1_555 1_555 yes
Cu(2) N(2) C(1) 138.3(6) 1_555 1_555 1_555 yes
Cu(2) N(2) C(3) 112.7(6) 1_555 1_555 1_555 yes
C(1) N(2) C(3) 106.4(8) 1_555 1_555 1_555 yes
Cu(1) N(3) C(4) 109.6(5) 1_555 1_555 1_555 yes
Cu(1) N(3) C(6) 109.1(6) 1_555 1_555 1_555 yes
Cu(1) N(3) C(20) 104.1(6) 1_555 1_555 1_555 yes
C(4) N(3) C(6) 108.4(7) 1_555 1_555 1_555 yes
C(4) N(3) C(20) 111.6(8) 1_555 1_555 1_555 yes
C(6) N(3) C(20) 113.9(8) 1_555 1_555 1_555 yes
Cu(2) N(4) C(5) 109.7(5) 1_555 1_555 1_555 yes
Cu(2) N(4) C(13) 106.4(6) 1_555 1_555 1_555 yes
Cu(2) N(4) C(27) 104.4(6) 1_555 1_555 1_555 yes
C(5) N(4) C(13) 111.9(8) 1_555 1_555 1_555 yes
C(5) N(4) C(27) 111.4(8) 1_555 1_555 1_555 yes
C(13) N(4) C(27) 112.7(7) 1_555 1_555 1_555 yes
Cu(1) N(5) C(7) 111.9(8) 1_555 1_555 1_555 yes
Cu(1) N(5) C(11) 130.2(8) 1_555 1_555 1_555 yes
C(7) N(5) C(11) 117(1) 1_555 1_555 1_555 yes
Cu(2) N(6) C(14) 110.4(8) 1_555 1_555 1_555 yes
Cu(2) N(6) C(18) 130.5(9) 1_555 1_555 1_555 yes
C(14) N(6) C(18) 118(1) 1_555 1_555 1_555 yes
Cu(1) N(7) C(21) 108.5(6) 1_555 1_555 1_555 yes
Cu(1) N(7) C(25) 132.5(7) 1_555 1_555 1_555 yes
C(21) N(7) C(25) 118.8(9) 1_555 1_555 1_555 yes
Cu(2) N(8) C(28) 108.3(6) 1_555 1_555 1_555 yes
Cu(2) N(8) C(32) 131.9(7) 1_555 1_555 1_555 yes
C(28) N(8) C(32) 118.4(8) 1_555 1_555 1_555 yes
N(1) C(1) N(2) 112.1(7) 1_555 1_555 1_555 yes
N(1) C(2) C(3) 109.3(7) 1_555 1_555 1_555 yes
N(1) C(2) C(4) 117.0(7) 1_555 1_555 1_555 yes
C(3) C(2) C(4) 133.4(8) 1_555 1_555 1_555 yes
N(2) C(3) C(2) 106.3(8) 1_555 1_555 1_555 yes
N(2) C(3) C(5) 115.7(8) 1_555 1_555 1_555 yes
C(2) C(3) C(5) 137.9(8) 1_555 1_555 1_555 yes
N(3) C(4) C(2) 106.9(7) 1_555 1_555 1_555 yes
N(4) C(5) C(3) 110.0(8) 1_555 1_555 1_555 yes
N(3) C(6) C(7) 112.6(9) 1_555 1_555 1_555 yes
N(5) C(7) C(6) 114(1) 1_555 1_555 1_555 yes
N(5) C(7) C(8) 122(1) 1_555 1_555 1_555 yes
C(6) C(7) C(8) 123(1) 1_555 1_555 1_555 yes
C(7) C(8) C(9) 118(1) 1_555 1_555 1_555 yes
C(8) C(9) C(10) 120(1) 1_555 1_555 1_555 yes
C(9) C(10) C(11) 120(1) 1_555 1_555 1_555 yes
N(5) C(11) C(10) 120(1) 1_555 1_555 1_555 yes
N(5) C(11) C(12) 116(1) 1_555 1_555 1_555 yes
C(10) C(11) C(12) 123(1) 1_555 1_555 1_555 yes
N(4) C(13) C(14) 112.0(8) 1_555 1_555 1_555 yes
N(6) C(14) C(13) 115(1) 1_555 1_555 1_555 yes
N(6) C(14) C(15) 121(1) 1_555 1_555 1_555 yes
C(13) C(14) C(15) 122(1) 1_555 1_555 1_555 yes
C(14) C(15) C(16) 120(1) 1_555 1_555 1_555 yes
C(15) C(16) C(17) 118(1) 1_555 1_555 1_555 yes
C(16) C(17) C(18) 118(1) 1_555 1_555 1_555 yes
N(6) C(18) C(17) 122(1) 1_555 1_555 1_555 yes
N(6) C(18) C(19) 115(1) 1_555 1_555 1_555 yes
C(17) C(18) C(19) 121(1) 1_555 1_555 1_555 yes
N(3) C(20) C(21) 108.6(9) 1_555 1_555 1_555 yes
N(7) C(21) C(20) 116.0(9) 1_555 1_555 1_555 yes
N(7) C(21) C(22) 120(1) 1_555 1_555 1_555 yes
C(20) C(21) C(22) 123(1) 1_555 1_555 1_555 yes
C(21) C(22) C(23) 119(1) 1_555 1_555 1_555 yes
C(22) C(23) C(24) 119(1) 1_555 1_555 1_555 yes
C(23) C(24) C(25) 120(1) 1_555 1_555 1_555 yes
N(7) C(25) C(24) 120(1) 1_555 1_555 1_555 yes
N(7) C(25) C(26) 118(1) 1_555 1_555 1_555 yes
C(24) C(25) C(26) 121.0(10) 1_555 1_555 1_555 yes
N(4) C(27) C(28) 109.5(8) 1_555 1_555 1_555 yes
N(8) C(28) C(27) 117.2(8) 1_555 1_555 1_555 yes
N(8) C(28) C(29) 121.9(9) 1_555 1_555 1_555 yes
C(27) C(28) C(29) 120.8(9) 1_555 1_555 1_555 yes
C(28) C(29) C(30) 118(1) 1_555 1_555 1_555 yes
C(29) C(30) C(31) 119(1) 1_555 1_555 1_555 yes
C(30) C(31) C(32) 120(1) 1_555 1_555 1_555 yes
N(8) C(32) C(31) 121(1) 1_555 1_555 1_555 yes
N(8) C(32) C(33) 117.6(10) 1_555 1_555 1_555 yes
C(31) C(32) C(33) 120(1) 1_555 1_555 1_555 yes

loop_
_geom_bond_atom_site_label_1
_geom_bond_atom_site_label_2
_geom_bond_distance
_geom_bond_site_symmetry_1
_geom_bond_site_symmetry_2
_geom_bond_publ_flag
Cu(1) O(1) 1.995(6) 1_555 1_555 yes
Cu(1) N(1) 1.968(7) 1_555 1_555 yes
Cu(1) N(3) 2.027(7) 1_555 1_555 yes
Cu(1) N(5) 2.089(8) 1_555 1_555 yes
Cu(1) N(7) 2.197(10) 1_555 1_555 yes
Cu(2) O(2) 1.973(7) 1_555 1_555 yes
Cu(2) N(2) 1.973(8) 1_555 1_555 yes
Cu(2) N(4) 2.039(8) 1_555 1_555 yes
Cu(2) N(6) 2.186(10) 1_555 1_555 yes
Cu(2) N(8) 2.080(7) 1_555 1_555 yes
Cl(1) O(3) 1.400(8) 1_555 1_555 yes
Cl(1) O(4) 1.394(10) 1_555 1_555 yes
Cl(1) O(5) 1.400(9) 1_555 1_555 yes
Cl(1) O(6) 1.38(1) 1_555 1_555 yes
Cl(2) O(7) 1.33(2) 1_555 1_555 yes
Cl(2) O(8) 1.23(3) 1_555 1_555 yes
Cl(2) O(9) 1.26(2) 1_555 1_555 yes
Cl(2) O(10) 1.33(2) 1_555 1_555 yes
Cl(3) O(11) 1.36(2) 1_555 1_555 yes
Cl(3) O(12) 1.32(2) 1_555 1_555 yes
Cl(3) O(13) 1.40(1) 1_555 1_555 yes
Cl(3) O(14) 1.32(2) 1_555 1_555 yes
N(1) C(1) 1.35(1) 1_555 1_555 yes
N(1) C(2) 1.36(1) 1_555 1_555 yes
N(2) C(1) 1.32(1) 1_555 1_555 yes
N(2) C(3) 1.41(1) 1_555 1_555 yes
N(3) C(4) 1.50(1) 1_555 1_555 yes
N(3) C(6) 1.48(1) 1_555 1_555 yes
N(3) C(20) 1.45(1) 1_555 1_555 yes
N(4) C(5) 1.46(1) 1_555 1_555 yes
N(4) C(13) 1.50(1) 1_555 1_555 yes
N(4) C(27) 1.48(1) 1_555 1_555 yes
N(5) C(7) 1.34(1) 1_555 1_555 yes
N(5) C(11) 1.37(2) 1_555 1_555 yes
N(6) C(14) 1.34(1) 1_555 1_555 yes
N(6) C(18) 1.33(2) 1_555 1_555 yes
N(7) C(21) 1.36(1) 1_555 1_555 yes
N(7) C(25) 1.36(1) 1_555 1_555 yes
N(8) C(28) 1.35(1) 1_555 1_555 yes
N(8) C(32) 1.31(1) 1_555 1_555 yes
C(1) H(35) 0.942 1_555 1_555 no
C(2) C(3) 1.37(1) 1_555 1_555 yes
C(2) C(4) 1.50(1) 1_555 1_555 yes
C(3) C(5) 1.45(1) 1_555 1_555 yes
C(6) C(7) 1.49(2) 1_555 1_555 yes
C(7) C(8) 1.38(2) 1_555 1_555 yes
C(8) C(9) 1.35(2) 1_555 1_555 yes
C(9) C(10) 1.31(2) 1_555 1_555 yes
C(10) C(11) 1.37(2) 1_555 1_555 yes
C(11) C(12) 1.48(2) 1_555 1_555 yes
C(13) C(14) 1.46(2) 1_555 1_555 yes
C(14) C(15) 1.36(2) 1_555 1_555 yes
C(15) C(16) 1.36(2) 1_555 1_555 yes
C(16) C(17) 1.39(2) 1_555 1_555 yes
C(17) C(18) 1.37(2) 1_555 1_555 yes
C(18) C(19) 1.51(2) 1_555 1_555 yes
C(20) C(21) 1.51(1) 1_555 1_555 yes
C(21) C(22) 1.36(2) 1_555 1_555 yes
C(22) C(23) 1.37(2) 1_555 1_555 yes
C(23) C(24) 1.34(2) 1_555 1_555 yes
C(24) C(25) 1.37(2) 1_555 1_555 yes
C(25) C(26) 1.48(2) 1_555 1_555 yes
C(27) C(28) 1.49(1) 1_555 1_555 yes
C(28) C(29) 1.38(1) 1_555 1_555 yes
C(29) C(30) 1.38(2) 1_555 1_555 yes
C(30) C(31) 1.33(2) 1_555 1_555 yes
C(31) C(32) 1.38(2) 1_555 1_555 yes
C(32) C(33) 1.51(2) 1_555 1_555 yes
